data_4317686
loop_
_publ_author_name
'Carole Baffert'
'Marie-No\"elle Collomb'
'Alain Deronzier'
'Jacques P\'ecaut'
'Julian Limburg'
'Robert H. Crabtree'
'Gary W. Brudvig'

_publ_section_title
;
 Two New Terpyridine Dimanganese Complexes: A Manganese(III,III) Complex
 with a Single Unsupported Oxo Bridge and a Manganese(III,IV) Complex with
 a Dioxo Bridge. Synthesis, Structure, and Redox Properties
;
_journal_name_full 'Inorganic Chemistry'
_journal_page_first 1404
_journal_page_last 1411
_journal_paper_doi 10.1021/ic0107375
_journal_volume 41
_journal_year 2002
_chemical_formula_sum 'C40 H28 Cl4 F12 Mn2 N6 O10'
_chemical_formula_weight 1232.36
_chemical_name_systematic
;
  [Mn2III,III(O)(terpy)2(CF3CO2)4].H20.2CH2Cl2
;
_space_group_IT_number 15
_symmetry_cell_setting monoclinic
_symmetry_space_group_name_Hall '-C 2yc'
_symmetry_space_group_name_H-M 'C 1 2/c 1'
_atom_sites_solution_hydrogens geom
_atom_sites_solution_primary direct
_atom_sites_solution_secondary difmap
_audit_creation_method SHELXL-97
_cell_angle_alpha 90.00
_cell_angle_beta 117.838(2)
_cell_angle_gamma 90.00
_cell_formula_units_Z 4
_cell_length_a 18.528(2)
_cell_length_b 16.6292(16)
_cell_length_c 16.9803(17)
_cell_measurement_temperature 193(2)
_cell_volume 4626.3(8)
_computing_cell_refinement 'Bruker SMART'
_computing_data_collection 'Bruker SMART'
_computing_data_reduction 'Bruker SHELXTL'
_computing_molecular_graphics 'Bruker SHELXTL'
_computing_publication_material 'Bruker SHELXTL'
_computing_structure_refinement 'SHELXL-97 (Sheldrick, 1997)'
_computing_structure_solution 'SHELXS-97 (Sheldrick, 1990)'
_diffrn_ambient_temperature 193(2)
_diffrn_measured_fraction_theta_full 0.798
_diffrn_measured_fraction_theta_max 0.798
_diffrn_measurement_device_type 'CCD area detector'
_diffrn_measurement_method 'phi and omega scans'
_diffrn_radiation_monochromator graphite
_diffrn_radiation_source 'fine-focus sealed tube'
_diffrn_radiation_type MoK\a
_diffrn_radiation_wavelength 0.71073
_diffrn_reflns_av_R_equivalents 0.0507
_diffrn_reflns_av_sigmaI/netI 0.1640
_diffrn_reflns_limit_h_max 17
_diffrn_reflns_limit_h_min -24
_diffrn_reflns_limit_k_max 10
_diffrn_reflns_limit_k_min -23
_diffrn_reflns_limit_l_max 22
_diffrn_reflns_limit_l_min -7
_diffrn_reflns_number 9003
_diffrn_reflns_theta_full 29.61
_diffrn_reflns_theta_max 29.61
_diffrn_reflns_theta_min 1.82
_exptl_absorpt_coefficient_mu 0.890
_exptl_absorpt_correction_type none
_exptl_crystal_density_diffrn 1.769
_exptl_crystal_density_method 'not measured'
_exptl_crystal_F_000 2464
_exptl_crystal_size_max 0.2
_exptl_crystal_size_mid 0.2
_exptl_crystal_size_min 0.4
_refine_diff_density_max 1.219
_refine_diff_density_min -1.328
_refine_diff_density_rms 0.155
_refine_ls_extinction_method none
_refine_ls_goodness_of_fit_ref 1.262
_refine_ls_hydrogen_treatment mixed
_refine_ls_matrix_type full
_refine_ls_number_parameters 343
_refine_ls_number_reflns 5198
_refine_ls_number_restraints 0
_refine_ls_restrained_S_all 1.262
_refine_ls_R_factor_all 0.1735
_refine_ls_R_factor_gt 0.0869
_refine_ls_shift/su_max 0.002
_refine_ls_shift/su_mean 0.000
_refine_ls_structure_factor_coef Fsqd
_refine_ls_weighting_details 'calc w=1/[\s^2^(Fo^2^)+(0.0880P)^2^+0.0000P] where P=(Fo^2^+2Fc^2^)/3'
_refine_ls_weighting_scheme calc
_refine_ls_wR_factor_gt 0.2302
_refine_ls_wR_factor_ref 0.2519
_reflns_number_gt 2310
_reflns_number_total 5198
_reflns_threshold_expression >2sigma(I)
_cod_data_source_file ic0107375_2.cif
_cod_data_source_block struc_for_cis-4
_cod_depositor_comments
;
The following automatic conversions were performed:

'_symmetry_cell_setting' value 'Monoclinic' changed to 'monoclinic'
according to the built-in table from CIF Core dictionary named
'cif_core.dic' version 2.4.1 from 2010-06-29.

Automatic conversion script
Id: cif_fix_values 1646 2011-03-28 12:23:43Z adriana 
;
_cod_original_cell_volume 4626.2(8)
_cod_database_code 4317686

loop_
_symmetry_equiv_pos_as_xyz
'x, y, z'
'-x, y, -z+1/2'
'x+1/2, y+1/2, z'
'-x+1/2, y+1/2, -z+1/2'
'-x, -y, -z'
'x, -y, z-1/2'
'-x+1/2, -y+1/2, -z'
'x+1/2, -y+1/2, z-1/2'

loop_
_atom_site_label
_atom_site_type_symbol
_atom_site_fract_x
_atom_site_fract_y
_atom_site_fract_z
_atom_site_U_iso_or_equiv
_atom_site_adp_type
_atom_site_occupancy
_atom_site_symmetry_multiplicity
_atom_site_calc_flag
_atom_site_refinement_flags
_atom_site_disorder_assembly
_atom_site_disorder_group
Mn Mn 1.43221(6) -0.15038(6) 0.79483(7) 0.0197(3) Uani 1 1 d . . .
F21 F 1.1960(4) -0.2325(4) 0.8650(4) 0.081(2) Uani 1 1 d . . .
F22 F 1.2982(5) -0.1762(7) 0.9612(4) 0.159(5) Uani 1 1 d . . .
F23 F 1.2131(6) -0.1061(5) 0.8664(6) 0.137(3) Uani 1 1 d . . .
F31 F 1.3537(3) -0.4164(3) 0.8098(3) 0.0643(16) Uani 1 1 d . . .
F32 F 1.4802(3) -0.4244(3) 0.8390(4) 0.0739(18) Uani 1 1 d . . .
F33 F 1.3841(4) -0.4585(3) 0.7107(4) 0.0730(18) Uani 1 1 d . . .
O1 O 1.5000 -0.1534(4) 0.7500 0.0228(15) Uani 1 2 d S . .
O21 O 1.3586(3) -0.1451(3) 0.8487(3) 0.0238(11) Uani 1 1 d . . .
O22 O 1.2584(3) -0.2252(4) 0.7541(3) 0.0441(15) Uani 1 1 d . . .
O31 O 1.4306(3) -0.2682(3) 0.8084(3) 0.0310(12) Uani 1 1 d . . .
O32 O 1.3679(3) -0.3061(3) 0.6654(4) 0.0405(14) Uani 1 1 d . . .
N1 N 1.5373(3) -0.1349(4) 0.9309(3) 0.0255(14) Uani 1 1 d . . .
N2 N 1.4493(3) -0.0226(3) 0.8197(4) 0.0232(14) Uani 1 1 d . . .
N3 N 1.3365(3) -0.0902(4) 0.6746(3) 0.0235(14) Uani 1 1 d . . .
C1 C 1.5796(4) -0.1961(5) 0.9827(5) 0.035(2) Uani 1 1 d . . .
H1 H 1.5624 -0.2497 0.9637 0.042 Uiso 1 1 calc R . .
C2 C 1.6496(5) -0.1825(6) 1.0656(5) 0.040(2) Uani 1 1 d . . .
H2 H 1.6796 -0.2264 1.1019 0.048 Uiso 1 1 calc R . .
C3 C 1.6728(5) -0.1066(6) 1.0917(5) 0.044(2) Uani 1 1 d . . .
H3 H 1.7196 -0.0961 1.1469 0.053 Uiso 1 1 calc R . .
C4 C 1.6276(5) -0.0432(6) 1.0368(5) 0.041(2) Uani 1 1 d . . .
H4 H 1.6432 0.0108 1.0553 0.049 Uiso 1 1 calc R . .
C5 C 1.5617(4) -0.0584(4) 0.9577(4) 0.0224(16) Uani 1 1 d . . .
C6 C 1.5115(4) 0.0034(4) 0.8960(5) 0.0266(17) Uani 1 1 d . . .
C7 C 1.5265(5) 0.0853(5) 0.9118(5) 0.036(2) Uani 1 1 d . . .
H7 H 1.5709 0.1042 0.9653 0.044 Uiso 1 1 calc R . .
C8 C 1.4739(6) 0.1398(5) 0.8461(6) 0.050(2) Uani 1 1 d . . .
H8 H 1.4831 0.1960 0.8553 0.060 Uiso 1 1 calc R . .
C9 C 1.4102(5) 0.1121(5) 0.7696(6) 0.042(2) Uani 1 1 d . . .
H9 H 1.3746 0.1487 0.7256 0.051 Uiso 1 1 calc R . .
C10 C 1.3981(5) 0.0286(4) 0.7568(5) 0.0269(17) Uani 1 1 d . . .
C11 C 1.3323(4) -0.0110(4) 0.6760(4) 0.0243(17) Uani 1 1 d . . .
C12 C 1.2721(5) 0.0331(6) 0.6056(5) 0.047(2) Uani 1 1 d . . .
H12 H 1.2702 0.0901 0.6085 0.057 Uiso 1 1 calc R . .
C13 C 1.2158(5) -0.0081(5) 0.5323(5) 0.042(2) Uani 1 1 d . . .
H13 H 1.1740 0.0204 0.4841 0.050 Uiso 1 1 calc R . .
C14 C 1.2197(5) -0.0900(6) 0.5286(5) 0.040(2) Uani 1 1 d . . .
H14 H 1.1821 -0.1190 0.4777 0.048 Uiso 1 1 calc R . .
C15 C 1.2802(5) -0.1292(5) 0.6013(5) 0.0329(19) Uani 1 1 d . . .
H15 H 1.2824 -0.1862 0.6000 0.040 Uiso 1 1 calc R . .
C21 C 1.2939(4) -0.1865(4) 0.8210(5) 0.0243(16) Uani 1 1 d . . .
C22 C 1.2521(7) -0.1818(7) 0.8808(7) 0.059(3) Uani 1 1 d . . .
C31 C 1.3996(4) -0.3171(5) 0.7428(5) 0.0276(17) Uani 1 1 d . . .
C32 C 1.4040(6) -0.4041(5) 0.7759(6) 0.048(2) Uani 1 1 d . . .
C41A C 1.5034(7) -0.3831(7) 1.0373(7) 0.030(3) Uani 0.760(18) 1 d P A -1
H41A H 1.4889 -0.4408 1.0297 0.037 Uiso 0.760(18) 1 calc PR A -1
H41B H 1.5172 -0.3674 0.9897 0.037 Uiso 0.760(18) 1 calc PR A -1
C41B C 1.487(2) -0.401(2) 1.070(2) 0.030(3) Uani 0.240(18) 1 d P A -2
H41C H 1.4718 -0.4362 1.1068 0.037 Uiso 0.240(18) 1 calc PR A -2
H41D H 1.4856 -0.4341 1.0207 0.037 Uiso 0.240(18) 1 calc PR A -2
Cl2 Cl 1.4161(3) -0.3250(3) 1.0257(4) 0.181(2) Uani 1 1 d . . .
Cl1 Cl 1.5813(3) -0.3700(3) 1.1315(5) 0.203(3) Uani 1 1 d . . .
O2 O 1.4964(6) -0.3562(6) 1.2002(7) 0.035(3) Uani 0.50 1 d P . .

loop_
_atom_site_aniso_label
_atom_site_aniso_U_11
_atom_site_aniso_U_22
_atom_site_aniso_U_33
_atom_site_aniso_U_23
_atom_site_aniso_U_13
_atom_site_aniso_U_12
Mn 0.0220(6) 0.0190(6) 0.0191(6) -0.0014(5) 0.0103(4) -0.0013(5)
F21 0.089(4) 0.094(5) 0.096(4) -0.063(4) 0.074(4) -0.070(4)
F22 0.121(6) 0.335(13) 0.053(4) -0.063(6) 0.066(4) -0.150(8)
F23 0.174(8) 0.106(7) 0.212(10) -0.043(6) 0.158(8) -0.020(6)
F31 0.071(4) 0.047(3) 0.086(4) 0.021(3) 0.045(3) -0.010(3)
F32 0.057(4) 0.034(3) 0.100(5) 0.023(3) 0.012(3) 0.004(3)
F33 0.101(5) 0.027(3) 0.085(4) -0.020(3) 0.039(4) -0.015(3)
O1 0.033(4) 0.018(4) 0.021(3) 0.000 0.014(3) 0.000
O21 0.025(3) 0.020(3) 0.027(3) -0.004(2) 0.012(2) -0.004(2)
O22 0.035(3) 0.061(4) 0.038(3) -0.020(3) 0.018(3) -0.014(3)
O31 0.034(3) 0.024(3) 0.033(3) 0.004(2) 0.014(2) -0.001(3)
O32 0.047(4) 0.031(3) 0.033(3) -0.009(3) 0.009(3) -0.003(3)
N1 0.022(3) 0.036(4) 0.015(3) -0.001(3) 0.006(3) 0.002(3)
N2 0.026(3) 0.018(3) 0.034(4) 0.004(3) 0.021(3) 0.006(3)
N3 0.028(4) 0.024(4) 0.019(3) 0.001(3) 0.012(3) 0.003(3)
C1 0.030(4) 0.054(6) 0.022(4) 0.002(4) 0.014(4) 0.002(4)
C2 0.032(5) 0.066(7) 0.022(4) 0.006(4) 0.012(4) 0.013(5)
C3 0.027(5) 0.073(7) 0.027(5) -0.021(5) 0.007(4) -0.015(5)
C4 0.037(5) 0.056(6) 0.034(5) -0.017(4) 0.020(4) -0.017(5)
C5 0.022(4) 0.027(4) 0.020(4) -0.006(3) 0.011(3) -0.004(3)
C6 0.031(4) 0.023(4) 0.034(4) -0.016(3) 0.023(4) -0.014(4)
C7 0.042(5) 0.027(5) 0.047(5) -0.014(4) 0.027(4) -0.016(4)
C8 0.066(6) 0.031(6) 0.068(7) -0.022(5) 0.044(6) -0.019(5)
C9 0.062(6) 0.021(5) 0.049(6) 0.005(4) 0.030(5) 0.009(5)
C10 0.038(4) 0.017(4) 0.039(4) 0.003(3) 0.029(4) 0.003(4)
C11 0.026(4) 0.024(4) 0.025(4) 0.006(3) 0.014(3) 0.010(4)
C12 0.060(6) 0.046(6) 0.040(5) 0.015(4) 0.027(5) 0.019(5)
C13 0.031(5) 0.047(6) 0.038(5) 0.020(4) 0.008(4) 0.017(5)
C14 0.028(4) 0.061(7) 0.023(4) 0.002(4) 0.006(4) 0.000(5)
C15 0.040(5) 0.029(5) 0.033(5) 0.001(4) 0.019(4) -0.001(4)
C21 0.028(4) 0.024(4) 0.021(4) -0.001(3) 0.012(3) -0.004(4)
C22 0.067(7) 0.057(7) 0.064(7) -0.038(5) 0.042(6) -0.037(6)
C31 0.024(4) 0.023(4) 0.033(5) -0.004(4) 0.012(4) 0.000(4)
C32 0.043(6) 0.027(5) 0.059(6) -0.004(4) 0.011(5) -0.009(5)
C41A 0.038(6) 0.026(6) 0.018(6) 0.004(4) 0.004(4) -0.010(5)
C41B 0.038(6) 0.026(6) 0.018(6) 0.004(4) 0.004(4) -0.010(5)
Cl2 0.172(5) 0.160(5) 0.175(5) -0.010(4) 0.050(4) -0.047(4)
Cl1 0.144(4) 0.138(5) 0.287(7) 0.074(5) 0.068(5) 0.022(4)
O2 0.044(6) 0.012(5) 0.075(8) 0.022(5) 0.048(6) 0.011(5)

loop_
_atom_type_symbol
_atom_type_description
_atom_type_scat_dispersion_real
_atom_type_scat_dispersion_imag
_atom_type_scat_source
C C 0.0033 0.0016 'International Tables Vol C Tables 4.2.6.8 and 6.1.1.4'
H H 0.0000 0.0000 'International Tables Vol C Tables 4.2.6.8 and 6.1.1.4'
N N 0.0061 0.0033 'International Tables Vol C Tables 4.2.6.8 and 6.1.1.4'
O O 0.0106 0.0060 'International Tables Vol C Tables 4.2.6.8 and 6.1.1.4'
F F 0.0171 0.0103 'International Tables Vol C Tables 4.2.6.8 and 6.1.1.4'
Cl Cl 0.1484 0.1585 'International Tables Vol C Tables 4.2.6.8 and 6.1.1.4'
Mn Mn 0.3368 0.7283 'International Tables Vol C Tables 4.2.6.8 and 6.1.1.4'

loop_
_geom_angle_atom_site_label_1
_geom_angle_atom_site_label_2
_geom_angle_atom_site_label_3
_geom_angle
_geom_angle_site_symmetry_1
_geom_angle_site_symmetry_3
_geom_angle_publ_flag
O1 Mn O21 178.14(18) . . ?
O1 Mn O31 94.3(2) . . ?
O21 Mn O31 86.47(19) . . ?
O1 Mn N2 92.5(2) . . ?
O21 Mn N2 86.28(19) . . ?
O31 Mn N2 164.1(2) . . ?
O1 Mn N3 92.32(17) . . ?
O21 Mn N3 88.72(19) . . ?
O31 Mn N3 120.4(2) . . ?
N2 Mn N3 73.6(2) . . ?
O1 Mn N1 89.85(14) . . ?
O21 Mn N1 88.43(19) . . ?
O31 Mn N1 92.7(2) . . ?
N2 Mn N1 73.0(2) . . ?
N3 Mn N1 146.6(2) . . ?
Mn O1 Mn 176.7(4) 2_856 . ?
C21 O21 Mn 123.0(4) . . ?
C31 O31 Mn 123.7(5) . . ?
C1 N1 C5 119.7(6) . . ?
C1 N1 Mn 123.6(5) . . ?
C5 N1 Mn 116.6(5) . . ?
C10 N2 C6 122.1(6) . . ?
C10 N2 Mn 118.7(5) . . ?
C6 N2 Mn 119.2(5) . . ?
C11 N3 C15 117.8(6) . . ?
C11 N3 Mn 117.5(5) . . ?
C15 N3 Mn 124.7(5) . . ?
N1 C1 C2 121.1(8) . . ?
C3 C2 C1 118.8(8) . . ?
C2 C3 C4 119.4(8) . . ?
C5 C4 C3 120.2(8) . . ?
N1 C5 C4 120.9(7) . . ?
N1 C5 C6 115.0(6) . . ?
C4 C5 C6 124.2(7) . . ?
N2 C6 C7 120.4(7) . . ?
N2 C6 C5 116.1(6) . . ?
C7 C6 C5 123.4(7) . . ?
C6 C7 C8 118.3(8) . . ?
C9 C8 C7 120.4(8) . . ?
C8 C9 C10 119.0(8) . . ?
N2 C10 C9 119.9(7) . . ?
N2 C10 C11 114.8(6) . . ?
C9 C10 C11 125.3(7) . . ?
N3 C11 C12 122.5(7) . . ?
N3 C11 C10 115.2(6) . . ?
C12 C11 C10 122.3(7) . . ?
C13 C12 C11 118.4(8) . . ?
C12 C13 C14 120.3(8) . . ?
C15 C14 C13 117.8(8) . . ?
N3 C15 C14 123.3(8) . . ?
O22 C21 O21 130.3(7) . . ?
O22 C21 C22 115.4(7) . . ?
O21 C21 C22 114.1(6) . . ?
F22 C22 F21 111.1(9) . . ?
F22 C22 F23 99.2(9) . . ?
F21 C22 F23 104.7(9) . . ?
F22 C22 C21 115.7(9) . . ?
F21 C22 C21 116.2(7) . . ?
F23 C22 C21 107.8(8) . . ?
O32 C31 O31 131.3(7) . . ?
O32 C31 C32 117.9(7) . . ?
O31 C31 C32 110.8(7) . . ?
F31 C32 F33 106.1(7) . . ?
F31 C32 F32 107.6(8) . . ?
F33 C32 F32 105.5(8) . . ?
F31 C32 C31 112.1(7) . . ?
F33 C32 C31 112.7(7) . . ?
F32 C32 C31 112.4(7) . . ?
Cl1 C41A Cl2 112.4(7) . . ?
Cl1 C41B Cl2 114(2) . . ?
C41B Cl2 C41A 26.0(12) . . ?
C41A Cl1 C41B 28.7(12) . . ?

loop_
_geom_bond_atom_site_label_1
_geom_bond_atom_site_label_2
_geom_bond_distance
_geom_bond_site_symmetry_2
_geom_bond_publ_flag
Mn O1 1.7471(10) . ?
Mn O21 1.967(4) . ?
Mn O31 1.974(5) . ?
Mn N2 2.160(6) . ?
Mn N3 2.221(5) . ?
Mn N1 2.235(5) . ?
F21 C22 1.266(10) . ?
F22 C22 1.230(11) . ?
F23 C22 1.414(13) . ?
F31 C32 1.321(10) . ?
F32 C32 1.357(10) . ?
F33 C32 1.341(10) . ?
O1 Mn 1.7471(10) 2_856 ?
O21 C21 1.267(8) . ?
O22 C21 1.200(8) . ?
O31 C31 1.279(8) . ?
O32 C31 1.178(8) . ?
N1 C1 1.333(9) . ?
N1 C5 1.356(9) . ?
N2 C10 1.349(9) . ?
N2 C6 1.341(8) . ?
N3 C11 1.320(9) . ?
N3 C15 1.359(9) . ?
C1 C2 1.418(10) . ?
C2 C3 1.340(12) . ?
C3 C4 1.398(11) . ?
C4 C5 1.353(9) . ?
C5 C6 1.451(10) . ?
C6 C7 1.391(10) . ?
C7 C8 1.414(12) . ?
C8 C9 1.364(12) . ?
C9 C10 1.408(10) . ?
C10 C11 1.496(10) . ?
C11 C12 1.402(10) . ?
C12 C13 1.377(11) . ?
C13 C14 1.366(11) . ?
C14 C15 1.383(10) . ?
C21 C22 1.539(11) . ?
C31 C32 1.539(11) . ?
C41A Cl1 1.591(11) . ?
C41A Cl2 1.813(13) . ?
C41B Cl1 1.64(3) . ?
C41B Cl2 1.73(4) . ?
O2 O2 1.633(19) 2_857 ?
